data_1525135
loop_
_publ_author_name
'Raman, A.'

_publ_section_title
;
 Structural data of some rare earth alloys
;
_journal_name_full Naturwissenschaften
_journal_page_first 560
_journal_page_last 560
_journal_volume 54
_journal_year 1967
_chemical_formula_sum 'Cu0.5 La Si1.5'
_chemical_name_systematic '(Cu0.5 Si1.5) La'
_space_group_IT_number 191
_symmetry_space_group_name_Hall '-P 6 2'
_symmetry_space_group_name_H-M 'P 6/m m m'
_cell_angle_alpha 90
_cell_angle_beta 90
_cell_angle_gamma 120
_cell_formula_units_Z 1
_cell_length_a 4.144
_cell_length_b 4.144
_cell_length_c 4.286
_cell_volume 63.742
_citation_journal_id_ASTM NATWAY
_cod_data_source_file Raman_NATWAY_1967_1552.cif
_cod_data_source_block Cu0.5La1Si1.5
_cod_original_cell_volume 63.7415
_cod_original_formula_sum 'Cu0.5 La1 Si1.5'
_cod_database_code 1525135

loop_
_symmetry_equiv_pos_as_xyz
x,y,z
x-y,x,z
-y,x-y,z
-x,-y,z
-x+y,-x,z
y,-x+y,z
-y,-x,-z
x-y,-y,-z
x,x-y,-z
y,x,-z
-x+y,y,-z
-x,-x+y,-z
-x,-y,-z
-x+y,-x,-z
y,-x+y,-z
x,y,-z
x-y,x,-z
-y,x-y,-z
y,x,z
-x+y,y,z
-x,-x+y,z
-y,-x,z
x-y,-y,z
x,x-y,z

loop_
_atom_site_label
_atom_site_type_symbol
_atom_site_fract_x
_atom_site_fract_y
_atom_site_fract_z
_atom_site_occupancy
_atom_site_U_iso_or_equiv
Cu1 Cu 0.3333 0.6667 0.5 0.25 0.0
Si1 Si 0.3333 0.6667 0.5 0.75 0.0
La1 La 0 0 0 1 0.0
